data_4314912
loop_
_publ_author_name
'Nicolas Clavier'
'Nina Hingant'
'Murielle Rivenet'
'Sa\"id Obbade'
'Nicolas Dacheux'
'Nicole Barr\'e'
'Francis Abraham'

_publ_section_title
;
 X-Ray Diffraction and \m-Raman Investigation of the
 Monoclinic-Orthorhombic Phase Transition in Th1-xUx(C2O4)2.2H2O Solid
 Solutions
;
_journal_name_full 'Inorganic Chemistry'
_journal_page_first 1921
_journal_page_last 1931
_journal_paper_doi 10.1021/ic902343r
_journal_volume 49
_journal_year 2010
_chemical_formula_sum 'C4 H4 O10 Th'
_chemical_formula_weight 444.11
_chemical_name_systematic
; 
 ? 
;
_space_group_IT_number 15
_symmetry_cell_setting monoclinic
_symmetry_space_group_name_Hall '-C 2yc'
_symmetry_space_group_name_H-M 'C 1 2/c 1'
_atom_sites_solution_hydrogens geom
_atom_sites_solution_primary direct
_atom_sites_solution_secondary difmap
_audit_creation_method SHELXL-97
_audit_update_record
;
2009-11-26 # Formatted by publCIF
;
_cell_angle_alpha 90.00
_cell_angle_beta 90.041(3)
_cell_angle_gamma 90.00
_cell_formula_units_Z 4
_cell_length_a 10.4029(7)
_cell_length_b 8.4756(6)
_cell_length_c 9.7566(6)
_cell_measurement_temperature 296(2)
_cell_measurement_theta_max 41.61
_cell_measurement_theta_min 2.09
_cell_volume 860.25(10)
_computing_structure_refinement 'SHELXL-97 (Sheldrick, 1997)'
_computing_structure_solution 'SHELXS-97 (Sheldrick, 1990)'
_diffrn_ambient_temperature 296(2)
_diffrn_measured_fraction_theta_full 0.942
_diffrn_measured_fraction_theta_max 0.942
_diffrn_measurement_device_type 'BRUKER AXS Apex2 CCD-4K'
_diffrn_measurement_method 'phi-omega scan'
_diffrn_radiation_monochromator graphite
_diffrn_radiation_source 'fine-focus sealed tube'
_diffrn_radiation_type MoK\a
_diffrn_radiation_wavelength 0.71073
_diffrn_reflns_av_R_equivalents 0.0249
_diffrn_reflns_av_sigmaI/netI 0.0227
_diffrn_reflns_limit_h_max 18
_diffrn_reflns_limit_h_min -18
_diffrn_reflns_limit_k_max 13
_diffrn_reflns_limit_k_min -15
_diffrn_reflns_limit_l_max 18
_diffrn_reflns_limit_l_min -17
_diffrn_reflns_number 11904
_diffrn_reflns_theta_full 41.61
_diffrn_reflns_theta_max 41.61
_diffrn_reflns_theta_min 2.09
_exptl_absorpt_coefficient_mu 17.378
_exptl_absorpt_correction_type empirical
_exptl_crystal_colour white
_exptl_crystal_density_diffrn 3.429
_exptl_crystal_density_method 'not measured'
_exptl_crystal_F_000 792
_refine_diff_density_max 2.558
_refine_diff_density_min -1.192
_refine_diff_density_rms 0.204
_refine_ls_extinction_coef 0.00073(7)
_refine_ls_extinction_expression Fc^*^=kFc[1+0.001xFc^2^\l^3^/sin(2\q)]^-1/4^
_refine_ls_extinction_method SHELXL
_refine_ls_goodness_of_fit_ref 1.078
_refine_ls_hydrogen_treatment mixed
_refine_ls_matrix_type full
_refine_ls_number_parameters 79
_refine_ls_number_reflns 2779
_refine_ls_number_restraints 0
_refine_ls_restrained_S_all 1.078
_refine_ls_R_factor_all 0.0260
_refine_ls_R_factor_gt 0.0173
_refine_ls_shift/su_max 0.000
_refine_ls_shift/su_mean 0.000
_refine_ls_structure_factor_coef Fsqd
_refine_ls_weighting_details 'calc w=1/[\s^2^(Fo^2^)+(0.0139P)^2^+0.7434P] where P=(Fo^2^+2Fc^2^)/3'
_refine_ls_weighting_scheme calc
_refine_ls_wR_factor_gt 0.0354
_refine_ls_wR_factor_ref 0.0377
_reflns_number_gt 2332
_reflns_number_total 2779
_reflns_threshold_expression >2sigma(I)
_cod_data_source_file ic902343r_si_001_1.cif
_cod_data_source_block thcoh2ob_0m
_cod_depositor_comments
;
The following automatic conversions were performed:

'_symmetry_cell_setting' value 'Monoclinic' changed to 'monoclinic'
according to the built-in table from CIF Core dictionary named
'cif_core.dic' version 2.4.1 from 2010-06-29.

Automatic conversion script
Id: cif_fix_values 1646 2011-03-28 12:23:43Z adriana 
;
_cod_database_code 4314912

loop_
_symmetry_equiv_pos_as_xyz
'x, y, z'
'-x, y, -z+1/2'
'x+1/2, y+1/2, z'
'-x+1/2, y+1/2, -z+1/2'
'-x, -y, -z'
'x, -y, z-1/2'
'-x+1/2, -y+1/2, -z'
'x+1/2, -y+1/2, z-1/2'

loop_
_atom_site_label
_atom_site_type_symbol
_atom_site_fract_x
_atom_site_fract_y
_atom_site_fract_z
_atom_site_U_iso_or_equiv
_atom_site_adp_type
_atom_site_occupancy
_atom_site_symmetry_multiplicity
_atom_site_calc_flag
_atom_site_refinement_flags
_atom_site_disorder_assembly
_atom_site_disorder_group
Th1 Th 0.5000 0.253613(10) 0.2500 0.01068(3) Uani 1 2 d S . .
O1 O 0.7404(2) 0.2260(3) 0.2662(7) 0.0320(13) Uani 1 1 d . . .
O2 O 0.59107(19) 0.0091(2) 0.1496(2) 0.0217(4) Uani 1 1 d . . .
O3 O 0.4117(2) 0.1726(2) 0.0154(2) 0.0269(5) Uani 1 1 d . . .
O4 O 0.39850(17) 0.4885(2) 0.1417(2) 0.0187(4) Uani 1 1 d . . .
O5 O 0.61956(19) 0.3709(3) 0.0522(2) 0.0258(5) Uani 1 1 d . . .
C1 C 0.5641(3) 0.4650(3) 0.9742(3) 0.0158(4) Uani 1 1 d . . .
C2 C 0.5518(3) 0.9529(3) 0.0377(3) 0.0168(5) Uani 1 1 d . . .
H1 H 0.776(4) 0.148(5) 0.218(5) 0.055(14) Uiso 1 1 d . . .
H2 H 0.802(9) 0.271(7) 0.308(9) 0.09(3) Uiso 1 1 d . . .

loop_
_atom_site_aniso_label
_atom_site_aniso_U_11
_atom_site_aniso_U_22
_atom_site_aniso_U_33
_atom_site_aniso_U_23
_atom_site_aniso_U_13
_atom_site_aniso_U_12
Th1 0.01615(4) 0.00808(4) 0.00782(4) 0.000 -0.0012(3) 0.000
O1 0.0172(7) 0.0372(11) 0.042(4) -0.022(2) -0.0041(12) 0.0037(7)
O2 0.0264(10) 0.0204(9) 0.0183(10) -0.0058(7) -0.0052(9) 0.0057(7)
O3 0.0336(11) 0.0210(10) 0.0261(11) -0.0107(8) -0.0083(9) 0.0148(8)
O4 0.0208(9) 0.0179(8) 0.0174(10) 0.0057(7) 0.0090(9) 0.0052(7)
O5 0.0243(10) 0.0296(11) 0.0235(10) 0.0149(8) 0.0089(9) 0.0114(8)
C1 0.0172(10) 0.0138(10) 0.0163(11) 0.0018(7) 0.0057(10) 0.0022(7)
C2 0.0175(11) 0.0142(10) 0.0186(13) -0.0046(8) -0.0010(10) 0.0025(8)

loop_
_atom_type_symbol
_atom_type_description
_atom_type_scat_dispersion_real
_atom_type_scat_dispersion_imag
_atom_type_scat_source
C C 0.0033 0.0016 'International Tables Vol C Tables 4.2.6.8 and 6.1.1.4'
H H 0.0000 0.0000 'International Tables Vol C Tables 4.2.6.8 and 6.1.1.4'
O O 0.0106 0.0060 'International Tables Vol C Tables 4.2.6.8 and 6.1.1.4'
Th Th -7.2400 8.8979 'International Tables Vol C Tables 4.2.6.8 and 6.1.1.4'

loop_
_geom_angle_atom_site_label_1
_geom_angle_atom_site_label_2
_geom_angle_atom_site_label_3
_geom_angle
_geom_angle_site_symmetry_1
_geom_angle_site_symmetry_3
_geom_angle_publ_flag
O2 Th1 O2 66.67(10) 2_655 . ?
O2 Th1 O4 131.51(6) 2_655 2_655 ?
O2 Th1 O4 132.37(6) . 2_655 ?
O2 Th1 O4 132.37(6) 2_655 . ?
O2 Th1 O4 131.51(6) . . ?
O4 Th1 O4 73.75(10) 2_655 . ?
O2 Th1 O5 145.74(8) 2_655 . ?
O2 Th1 O5 80.64(7) . . ?
O4 Th1 O5 78.39(7) 2_655 . ?
O4 Th1 O5 64.26(6) . . ?
O2 Th1 O5 80.64(7) 2_655 2_655 ?
O2 Th1 O5 145.74(8) . 2_655 ?
O4 Th1 O5 64.26(6) 2_655 2_655 ?
O4 Th1 O5 78.39(7) . 2_655 ?
O5 Th1 O5 133.19(11) . 2_655 ?
O2 Th1 O1 106.11(10) 2_655 . ?
O2 Th1 O1 64.37(11) . . ?
O4 Th1 O1 68.06(10) 2_655 . ?
O4 Th1 O1 121.48(10) . . ?
O5 Th1 O1 65.84(15) . . ?
O5 Th1 O1 118.88(16) 2_655 . ?
O2 Th1 O1 64.37(11) 2_655 2_655 ?
O2 Th1 O1 106.11(10) . 2_655 ?
O4 Th1 O1 121.48(10) 2_655 2_655 ?
O4 Th1 O1 68.06(10) . 2_655 ?
O5 Th1 O1 118.88(16) . 2_655 ?
O5 Th1 O1 65.84(15) 2_655 2_655 ?
O1 Th1 O1 169.35(12) . 2_655 ?
O2 Th1 O3 89.54(8) 2_655 . ?
O2 Th1 O3 63.87(6) . . ?
O4 Th1 O3 138.27(8) 2_655 . ?
O4 Th1 O3 71.52(7) . . ?
O5 Th1 O3 66.13(8) . . ?
O5 Th1 O3 128.17(7) 2_655 . ?
O1 Th1 O3 112.77(17) . . ?
O1 Th1 O3 64.10(17) 2_655 . ?
O2 Th1 O3 63.87(6) 2_655 2_655 ?
O2 Th1 O3 89.54(8) . 2_655 ?
O4 Th1 O3 71.52(7) 2_655 2_655 ?
O4 Th1 O3 138.27(8) . 2_655 ?
O5 Th1 O3 128.17(7) . 2_655 ?
O5 Th1 O3 66.13(8) 2_655 2_655 ?
O1 Th1 O3 64.10(17) . 2_655 ?
O1 Th1 O3 112.77(17) 2_655 2_655 ?
O3 Th1 O3 148.86(10) . 2_655 ?
Th1 O1 H1 117(3) . . ?
Th1 O1 H2 137(6) . . ?
H1 O1 H2 106(6) . . ?
C2 O2 Th1 122.31(17) 1_545 . ?
C2 O3 Th1 119.52(19) 5_665 . ?
C1 O4 Th1 120.02(16) 5_666 . ?
C1 O5 Th1 119.74(17) 1_554 . ?
O5 C1 O4 127.3(2) 1_556 5_666 ?
O5 C1 C1 116.5(3) 1_556 5_667 ?
O4 C1 C1 116.1(3) 5_666 5_667 ?
O3 C2 O2 125.9(3) 5_665 1_565 ?
O3 C2 C2 117.5(3) 5_665 5_675 ?
O2 C2 C2 116.6(3) 1_565 5_675 ?

loop_
_geom_bond_atom_site_label_1
_geom_bond_atom_site_label_2
_geom_bond_distance
_geom_bond_site_symmetry_2
_geom_bond_publ_flag
Th1 O2 2.481(2) 2_655 ?
Th1 O2 2.481(2) . ?
Th1 O4 2.4886(19) 2_655 ?
Th1 O4 2.4886(19) . ?
Th1 O5 2.502(2) . ?
Th1 O5 2.502(2) 2_655 ?
Th1 O1 2.517(2) . ?
Th1 O1 2.517(2) 2_655 ?
Th1 O3 2.560(2) . ?
Th1 O3 2.560(2) 2_655 ?
O1 H1 0.89(4) . ?
O1 H2 0.85(8) . ?
O2 C2 1.259(4) 1_545 ?
O3 C2 1.242(3) 5_665 ?
O4 C1 1.259(3) 5_666 ?
O5 C1 1.244(3) 1_554 ?
C1 O5 1.244(3) 1_556 ?
C1 O4 1.259(3) 5_666 ?
C1 C1 1.544(5) 5_667 ?
C2 O3 1.242(3) 5_665 ?
C2 O2 1.259(4) 1_565 ?
C2 C2 1.529(5) 5_675 ?
